data_2008009
loop_
_publ_author_name
'Blake, Alexander J.'
'Champness, Neil R.'
'Li, Wan-Sheung'
'Schr\"oder, Martin'

_publ_section_title
;[(5-Nitro-1,10-phenanthroline-<i>N</i>,<i>N</i>')(1,4,7-trithiacyclononane-<i>S</i>,<i>S</i>',<i>S</i>'')palladium(II)]
 Bis(hexafluorophosphate) Nitromethane Solvate
;
_journal_issue 12
_journal_name_full 'Acta Crystallographica Section C'
_journal_page_first IUC9800071
_journal_paper_doi 10.1107/S0108270198099156
_journal_volume 54
_journal_year 1998
_chemical_formula_iupac '[Pd (C12 H7 N3 O2) (C6 H12 S3)] (P F6)2, C H3 N O2'
_chemical_formula_moiety 'C18 H19 N3 O2 Pd S3 2+, 2 P F6 -, C H3 N O2'
_chemical_formula_sum 'C19 H22 F12 N4 O4 P2 Pd S3'
_chemical_formula_weight 862.93
_chemical_name_common ([9]aneS3)(5-NO2-phen)Pd](PF6)2.MeNO2
_chemical_name_systematic
;[(5-Nitro-1,10-phenanthroline)(1,4,7-trithiacyclononane-S,S',S")palladium(II)]
Bis(hexafluorophosphate)
 Nitromethane Solvate
;
_space_group_IT_number 14
_symmetry_cell_setting monoclinic
_symmetry_space_group_name_Hall '-P 2ybc'
_symmetry_space_group_name_H-M 'P 1 21/c 1'
_audit_creation_method shelxl-97
_cell_angle_alpha 90.00
_cell_angle_beta 98.49(2)
_cell_angle_gamma 90.00
_cell_formula_units_Z 4
_cell_length_a 13.541(4)
_cell_length_b 13.177(4)
_cell_length_c 17.060(4)
_cell_measurement_reflns_used 29
_cell_measurement_temperature 210(2)
_cell_measurement_theta_max 14.45
_cell_measurement_theta_min 11.75
_cell_volume 3010.7(15)
_computing_cell_refinement STADI-4
_computing_data_collection 'STADI-4 (Stoe & Cie, 1996a)'
_computing_data_reduction 'X-RED (Stoe & Cie, 1996b)'
_computing_molecular_graphics 'SHELXTL/PC (Sheldrick, 1994)'
_computing_publication_material SHELXL97
_computing_structure_refinement 'SHELXL97 (Sheldrick, 1997)'
_computing_structure_solution 'SHELXS97 (Sheldrick, 1990)'
_diffrn_ambient_temperature 210(2)
_diffrn_measured_fraction_theta_full 0.926
_diffrn_measured_fraction_theta_max 0.926
_diffrn_measurement_device_type 'Stoe Stadi-4 four-circle'
_diffrn_measurement_method \w/\q
_diffrn_radiation_monochromator graphite
_diffrn_radiation_source 'fine-focus sealed tube'
_diffrn_radiation_type MoK\a
_diffrn_radiation_wavelength 0.71073
_diffrn_reflns_av_R_equivalents 0.0677
_diffrn_reflns_av_sigmaI/netI 0.0696
_diffrn_reflns_limit_h_max 14
_diffrn_reflns_limit_h_min -15
_diffrn_reflns_limit_k_max 14
_diffrn_reflns_limit_k_min 0
_diffrn_reflns_limit_l_max 18
_diffrn_reflns_limit_l_min 0
_diffrn_reflns_number 4216
_diffrn_reflns_theta_full 23.23
_diffrn_reflns_theta_max 23.23
_diffrn_reflns_theta_min 2.59
_diffrn_standards_decay_% 9.8
_diffrn_standards_interval_time 60
_diffrn_standards_number 3
_exptl_absorpt_coefficient_mu 1.041
_exptl_absorpt_correction_T_max 0.895
_exptl_absorpt_correction_T_min 0.838
_exptl_absorpt_correction_type numerical
_exptl_absorpt_process_details 'X-RED (Stoe & Cie, 1996b)'
_exptl_crystal_colour red
_exptl_crystal_density_diffrn 1.904
_exptl_crystal_density_method 'not measured'
_exptl_crystal_description block
_exptl_crystal_F_000 1712
_exptl_crystal_size_max 0.30
_exptl_crystal_size_mid 0.17
_exptl_crystal_size_min 0.16
_refine_diff_density_max 0.98
_refine_diff_density_min -0.80
_refine_ls_extinction_method none
_refine_ls_goodness_of_fit_ref 1.212
_refine_ls_hydrogen_treatment 'H atoms: riding model'
_refine_ls_matrix_type full
_refine_ls_number_parameters 398
_refine_ls_number_reflns 4192
_refine_ls_number_restraints 14
_refine_ls_restrained_S_all 1.212
_refine_ls_R_factor_all 0.121
_refine_ls_R_factor_gt 0.077
_refine_ls_shift/su_max 0.005
_refine_ls_shift/su_mean 0.000
_refine_ls_structure_factor_coef Fsqd
_refine_ls_weighting_details 'w = 1/[\s^2^(Fo^2^)+(0.0395P)^2^+47.27P] where P = (Fo^2^+2Fc^2^)/3'
_refine_ls_weighting_scheme calc
_refine_ls_wR_factor_ref 0.190
_reflns_number_gt 2971
_reflns_number_total 4192
_reflns_threshold_expression >2sigma(I)
_cod_data_source_file qa0064.cif
_cod_data_source_block qa0064
_cod_depositor_comments
;
The following automatic conversions were performed:

'_atom_site_refinement_flags' value 'r' changed to 'R' according to
/home/saulius/struct/CIF-dictionaries/cif_core.dic dictionary named
'cif_core.dic' version 2.4.1 from 2010-06-29 (19
times).

'_atom_site_refinement_flags' value 'd' changed to 'D'
according to /home/saulius/struct/CIF-dictionaries/cif_core.dic
dictionary named 'cif_core.dic' version 2.4.1 from
2010-06-29.

'_geom_bond_publ_flag' value 'NO' changed to 'no'
according to /home/saulius/struct/CIF-dictionaries/cif_core.dic
dictionary named 'cif_core.dic' version 2.4.1 from 2010-06-29 (10
times).

'_geom_angle_publ_flag' value 'NO' changed to 'no' according
to /home/saulius/struct/CIF-dictionaries/cif_core.dic dictionary
named 'cif_core.dic' version 2.4.1 from 2010-06-29 (10
times).

'_geom_torsion_publ_flag' value 'NO' changed to 'no'
according to /home/saulius/struct/CIF-dictionaries/cif_core.dic
dictionary named 'cif_core.dic' version 2.4.1 from 2010-06-29 (6
times).

Automatic conversion script
Id: cif_fix_values 1715 2011-07-08 13:25:40Z adriana 

The following automatic conversions were performed:

'_atom_site_refinement_flags' value 'Pd' changed to 'PD' according to
the built-in table from CIF Core dictionary named 'cif_core.dic'
version 2.4.1 from 2010-06-29 (6 times).

Automatic conversion script
Id: cif_fix_values 3143 2015-03-26 13:38:13Z robertas 

The following automatic conversions were performed:

'_refine_ls_weighting_scheme' value 'calc w =
1/[\s^2^(Fo^2^)+(0.0395P)^2^+47.27P] where P = (Fo^2^+2Fc^2^)/3' was
changed to 'calc'. New tag '_refine_ls_weighting_details' was
created. The value of the new tag was set to 'w =
1/[\s^2^(Fo^2^)+(0.0395P)^2^+47.27P] where P = (Fo^2^+2Fc^2^)/3'.

Automatic conversion script
Id: cif_fix_values 3143 2015-03-26 13:38:13Z robertas 
;
_cod_original_sg_symbol_H-M 'P 21/c'
_cod_database_code 2008009

loop_
_symmetry_equiv_pos_as_xyz
'x, y, z'
'-x, y+1/2, -z+1/2'
'-x, -y, -z'
'x, -y-1/2, z-1/2'

loop_
_atom_site_label
_atom_site_fract_x
_atom_site_fract_y
_atom_site_fract_z
_atom_site_U_iso_or_equiv
_atom_site_adp_type
_atom_site_calc_flag
_atom_site_refinement_flags
_atom_site_occupancy
_atom_site_disorder_assembly
_atom_site_disorder_group
_atom_site_type_symbol
Pd 0.73881(7) 0.97993(7) 0.55273(6) 0.0253(3) Uani d . 1 . . Pd
S1 0.5667(2) 1.1098(2) 0.50975(19) 0.0313(8) Uani d . 1 . . S
C2 0.6372(10) 1.2254(9) 0.5018(9) 0.040(3) Uani d . 1 . . C
H2a 0.5981 1.2705 0.4635 0.048 Uiso calc R 1 . . H
H2b 0.6464 1.2598 0.5533 0.048 Uiso calc R 1 . . H
C3 0.7393(9) 1.2088(10) 0.4764(7) 0.035(3) Uani d . 1 . . C
H3a 0.7714 1.2752 0.4740 0.042 Uiso calc R 1 . . H
H3b 0.7291 1.1809 0.4226 0.042 Uiso calc R 1 . . H
S4 0.8252(2) 1.1261(3) 0.5385(2) 0.0354(8) Uani d . 1 . . S
C5 0.8422(11) 1.1868(10) 0.6343(8) 0.044(4) Uani d . 1 . . C
H5a 0.9076 1.2201 0.6433 0.053 Uiso calc R 1 . . H
H5b 0.7909 1.2390 0.6354 0.053 Uiso calc R 1 . . H
C6 0.8355(10) 1.1099(10) 0.7001(8) 0.042(4) Uani d . 1 . . C
H6a 0.8333 1.1460 0.7501 0.051 Uiso calc R 1 . . H
H6b 0.8954 1.0671 0.7069 0.051 Uiso calc R 1 . . H
S7 0.7255(2) 1.0302(2) 0.67828(17) 0.0292(7) Uani d . 1 . . S
C8 0.6271(10) 1.1211(9) 0.6773(8) 0.036(3) Uani d . 1 . . C
H8a 0.6014 1.1167 0.7280 0.043 Uiso calc R 1 . . H
H8b 0.6557 1.1890 0.6741 0.043 Uiso calc R 1 . . H
C9 0.5404(10) 1.1107(10) 0.6115(8) 0.038(3) Uani d . 1 . . C
H9a 0.4940 1.1666 0.6165 0.046 Uiso calc R 1 . . H
H9b 0.5054 1.0475 0.6202 0.046 Uiso calc R 1 . . H
N11 0.7698(8) 0.9171(8) 0.4494(7) 0.037(3) Uani d . 1 . . N
C12 0.8160(11) 0.9605(12) 0.3925(9) 0.053(4) Uani d . 1 . . C
H12a 0.8358 1.0288 0.3980 0.063 Uiso calc R 1 . . H
C13 0.8349(14) 0.9065(13) 0.3262(11) 0.069(5) Uani d . 1 . . C
H13a 0.8664 0.9385 0.2873 0.083 Uiso calc R 1 . . H
C14 0.8082(11) 0.8095(12) 0.3180(10) 0.054(4) Uani d . 1 . . C
H14a 0.8216 0.7732 0.2733 0.065 Uiso calc R 1 . . H
C15 0.7613(10) 0.7611(11) 0.3740(8) 0.040(3) Uani d . 1 . . C
C16 0.7323(10) 0.6577(11) 0.3722(9) 0.047(4) Uani d . 1 . . C
H16a 0.7431 0.6179 0.3285 0.056 Uiso calc R 1 . . H
C17 0.6906(10) 0.6145(10) 0.4297(9) 0.042(4) Uani d . 1 . . C
C18 0.6681(9) 0.6712(9) 0.4989(9) 0.037(3) Uani d . 1 . . C
C19 0.6266(10) 0.6345(10) 0.5624(9) 0.044(4) Uani d . 1 . . C
H19a 0.6084 0.5658 0.5639 0.052 Uiso calc R 1 . . H
C20 0.6117(10) 0.6986(10) 0.6240(10) 0.047(4) Uani d . 1 . . C
H20a 0.5822 0.6734 0.6666 0.056 Uiso calc R 1 . . H
C21 0.6407(9) 0.8014(9) 0.6232(9) 0.039(3) Uani d . 1 . . C
H21a 0.6287 0.8449 0.6644 0.047 Uiso calc R 1 . . H
N22 0.6847(7) 0.8367(7) 0.5646(6) 0.029(2) Uani d . 1 . . N
C23 0.6973(9) 0.7750(9) 0.5004(8) 0.033(3) Uani d . 1 . . C
C24 0.7438(9) 0.8187(10) 0.4411(8) 0.034(3) Uani d . 1 . . C
N1 0.6645(11) 0.5077(9) 0.4174(8) 0.061(4) Uani d . 1 . . N
O1 0.7091(9) 0.4568(8) 0.3746(6) 0.063(3) Uani d . 1 . . O
O2 0.5954(10) 0.4749(9) 0.4513(8) 0.075(3) Uani d . 1 . . O
P1 0.5769(3) 1.1018(3) 0.2424(2) 0.0442(9) Uani d . 1 . . P
F1 0.5948(10) 1.0816(10) 0.3348(6) 0.115(5) Uani d . 1 . . F
F2 0.6835(7) 1.1520(8) 0.2469(7) 0.085(3) Uani d . 1 . . F
F3 0.5320(10) 1.2076(8) 0.2558(10) 0.138(6) Uani d . 1 . . F
F4 0.6196(11) 0.9967(8) 0.2301(10) 0.138(6) Uani d . 1 . . F
F5 0.4686(7) 1.0542(8) 0.2395(7) 0.092(4) Uani d . 1 . . F
F6 0.5595(11) 1.1253(11) 0.1515(7) 0.127(5) Uani d . 1 . . F
P2 0.9846(3) 0.8232(4) 0.6629(3) 0.0586(13) Uani d . 1 . . P
F11 0.8914(7) 0.8643(8) 0.7015(7) 0.088(4) Uani d . 1 . . F
F12 1.0587(9) 0.8729(10) 0.7343(8) 0.110(4) Uani d . 1 . . F
F13 0.9867(8) 0.9291(9) 0.6187(8) 0.114(5) Uani d . 1 . . F
F14 0.9855(6) 0.7252(7) 0.7152(6) 0.071(3) Uani d . 1 . . F
F15 0.9080(8) 0.7767(10) 0.5962(8) 0.111(4) Uani d . 1 . . F
F16 1.0760(7) 0.7831(11) 0.6266(7) 0.105(4) Uani d . 1 . . F
N1S 1.0808(14) 0.9439(15) 0.9250(10) 0.121(7) Uiso d D 1 . . N
C1S 1.066(3) 1.039(2) 0.880(2) 0.143(18) Uiso d PD 0.60 a 1 C
O1S 1.007(2) 0.889(2) 0.926(2) 0.178(15) Uiso d PD 0.60 a 1 O
O2S 1.1654(15) 0.9257(18) 0.9595(14) 0.096(7) Uiso d PD 0.60 a 1 O
C1S' 0.978(2) 0.980(4) 0.891(3) 0.091(15) Uiso d PD 0.40 a 2 C
O1S' 1.086(5) 0.883(4) 0.979(2) 0.23(3) Uiso d PD 0.40 a 2 O
O2S' 1.149(3) 0.981(4) 0.893(3) 0.21(3) Uiso d PD 0.40 a 2 O

loop_
_atom_site_aniso_label
_atom_site_aniso_U_11
_atom_site_aniso_U_22
_atom_site_aniso_U_33
_atom_site_aniso_U_12
_atom_site_aniso_U_13
_atom_site_aniso_U_23
Pd 0.0222(5) 0.0213(5) 0.0324(5) -0.0012(4) 0.0042(4) -0.0018(5)
S1 0.0273(17) 0.0279(17) 0.0371(19) -0.0024(14) -0.0001(14) -0.0004(14)
C2 0.037(8) 0.022(7) 0.057(9) -0.008(6) 0.000(7) 0.010(6)
C3 0.034(7) 0.038(8) 0.031(7) -0.022(6) -0.004(6) 0.009(6)
S4 0.0298(17) 0.0347(19) 0.041(2) -0.0100(14) 0.0032(15) 0.0062(15)
C5 0.044(8) 0.039(8) 0.048(9) -0.029(7) 0.001(7) -0.001(7)
C6 0.037(8) 0.037(8) 0.047(9) -0.012(6) -0.012(7) 0.008(7)
S7 0.0358(17) 0.0216(16) 0.0287(16) -0.0033(14) -0.0001(13) 0.0006(14)
C8 0.045(8) 0.024(7) 0.040(8) 0.003(6) 0.010(6) -0.002(6)
C9 0.049(8) 0.029(7) 0.041(8) 0.010(6) 0.021(7) 0.000(6)
N11 0.032(6) 0.035(7) 0.045(7) 0.006(5) 0.009(5) -0.008(6)
C12 0.047(9) 0.058(10) 0.059(10) -0.010(8) 0.027(8) -0.007(8)
C13 0.088(13) 0.057(11) 0.075(12) -0.011(10) 0.050(11) -0.015(9)
C14 0.050(9) 0.048(10) 0.074(12) -0.002(8) 0.037(9) -0.009(8)
C15 0.030(7) 0.041(9) 0.048(9) -0.004(6) 0.001(6) -0.008(7)
C16 0.042(8) 0.046(9) 0.052(9) -0.005(7) 0.007(7) -0.005(8)
C17 0.041(8) 0.023(7) 0.061(10) 0.005(6) 0.001(7) -0.011(7)
C18 0.023(7) 0.024(7) 0.059(9) -0.001(6) -0.011(6) 0.008(7)
C19 0.037(8) 0.024(7) 0.065(10) -0.005(6) -0.007(7) 0.003(7)
C20 0.034(8) 0.038(9) 0.070(11) -0.009(7) 0.014(7) 0.014(8)
C21 0.034(7) 0.023(7) 0.056(9) 0.004(6) -0.008(7) -0.001(6)
N22 0.022(5) 0.025(6) 0.039(6) 0.005(4) 0.005(5) 0.003(5)
C23 0.022(6) 0.015(6) 0.058(9) 0.004(5) -0.007(6) -0.008(6)
C24 0.021(7) 0.035(8) 0.049(8) 0.001(6) 0.012(6) 0.002(7)
N1 0.084(10) 0.029(7) 0.066(9) -0.005(7) -0.001(8) -0.001(7)
O1 0.096(9) 0.038(6) 0.055(7) 0.027(6) 0.006(6) -0.013(5)
O2 0.092(9) 0.043(7) 0.092(9) -0.024(7) 0.018(7) -0.003(7)
P1 0.051(2) 0.038(2) 0.044(2) -0.0068(18) 0.0090(18) 0.0070(18)
F1 0.148(11) 0.141(11) 0.049(6) -0.080(9) -0.005(7) 0.004(7)
F2 0.050(6) 0.074(7) 0.131(9) -0.011(5) 0.012(6) 0.042(7)
F3 0.134(11) 0.042(6) 0.270(18) 0.009(7) 0.137(12) 0.026(9)
F4 0.170(13) 0.042(7) 0.220(16) 0.004(7) 0.088(12) -0.012(8)
F5 0.069(7) 0.089(8) 0.111(9) -0.039(6) -0.009(6) 0.047(7)
F6 0.155(12) 0.163(13) 0.059(7) -0.059(10) -0.003(7) 0.042(8)
P2 0.0242(19) 0.079(3) 0.074(3) 0.011(2) 0.0109(19) 0.043(3)
F11 0.063(6) 0.084(7) 0.127(9) 0.033(6) 0.047(6) 0.054(7)
F12 0.079(8) 0.112(10) 0.129(11) -0.009(7) -0.017(7) 0.019(8)
F13 0.072(7) 0.115(10) 0.163(12) 0.009(7) 0.047(8) 0.090(9)
F14 0.056(6) 0.076(7) 0.085(7) 0.026(5) 0.025(5) 0.047(6)
F15 0.073(7) 0.127(11) 0.117(10) 0.023(7) -0.042(7) 0.006(8)
F16 0.057(6) 0.170(12) 0.095(8) 0.035(7) 0.035(6) 0.053(8)

loop_
_atom_type_symbol
_atom_type_description
_atom_type_scat_dispersion_real
_atom_type_scat_dispersion_imag
_atom_type_scat_source
c c 0.0033 0.0016 'international tables vol c tables 4.2.6.8 and 6.1.1.4'
h h 0.0000 0.0000 'international tables vol c tables 4.2.6.8 and 6.1.1.4'
n n 0.0061 0.0033 'international tables vol c tables 4.2.6.8 and 6.1.1.4'
o o 0.0106 0.0060 'international tables vol c tables 4.2.6.8 and 6.1.1.4'
f f 0.0171 0.0103 'international tables vol c tables 4.2.6.8 and 6.1.1.4'
p p 0.1023 0.0942 'international tables vol c tables 4.2.6.8 and 6.1.1.4'
s s 0.1246 0.1234 'international tables vol c tables 4.2.6.8 and 6.1.1.4'
pd pd -0.9988 1.0072 'international tables vol c tables 4.2.6.8 and 6.1.1.4'

loop_
_geom_angle_atom_site_label_1
_geom_angle_atom_site_label_2
_geom_angle_atom_site_label_3
_geom_angle
_geom_angle_publ_flag
N22 Pd N11 80.4(4) no
N22 Pd S7 95.5(3) no
N11 Pd S7 169.7(3) no
N22 Pd S4 170.0(3) no
N11 Pd S4 94.4(3) no
S7 Pd S4 88.13(12) no
N22 Pd S1 106.5(3) no
N11 Pd S1 106.3(3) no
S7 Pd S1 83.91(10) no
S4 Pd S1 83.14(11) no
C2 S1 C9 104.2(7) ?
C2 S1 Pd 95.8(4) ?
C9 S1 Pd 91.5(4) ?
C3 C2 S1 114.3(9) ?
C2 C3 S4 116.7(9) ?
C5 S4 C3 104.3(7) ?
C5 S4 Pd 106.1(4) ?
C3 S4 Pd 105.9(4) ?
C6 C5 S4 111.0(9) ?
C5 C6 S7 111.7(9) ?
C8 S7 C6 101.6(6) ?
C8 S7 Pd 110.4(4) ?
C6 S7 Pd 100.7(5) ?
C9 C8 S7 116.3(9) ?
C8 C9 S1 118.1(9) ?
C24 N11 C12 118.2(12) ?
C24 N11 Pd 113.4(9) ?
C12 N11 Pd 128.3(9) ?
N11 C12 C13 121.7(14) ?
C14 C13 C12 119.8(16) ?
C13 C14 C15 121.1(15) ?
C14 C15 C16 125.7(14) ?
C14 C15 C24 117.4(13) ?
C16 C15 C24 116.9(13) ?
C17 C16 C15 122.8(14) ?
C16 C17 N1 115.2(14) ?
C16 C17 C18 122.5(13) ?
N1 C17 C18 122.2(14) ?
C19 C18 C23 117.8(13) ?
C19 C18 C17 127.6(12) ?
C23 C18 C17 114.5(12) ?
C18 C19 C20 120.3(13) ?
C19 C20 C21 120.3(14) ?
N22 C21 C20 120.2(13) ?
C21 N22 C23 120.6(11) ?
C21 N22 Pd 127.4(9) ?
C23 N22 Pd 111.9(8) ?
C24 C23 N22 116.8(11) ?
C24 C23 C18 122.5(13) ?
N22 C23 C18 120.6(13) ?
N11 C24 C23 117.4(12) ?
N11 C24 C15 121.8(12) ?
C23 C24 C15 120.8(12) ?
O1 N1 O2 124.0(13) ?
O1 N1 C17 119.2(15) ?
O2 N1 C17 116.7(14) ?
F4 P1 F3 178.9(7) ?
F4 P1 F6 92.8(9) ?
F3 P1 F6 87.8(9) ?
F4 P1 F2 91.4(7) ?
F3 P1 F2 89.5(6) ?
F6 P1 F2 88.1(7) ?
F4 P1 F1 88.8(9) ?
F3 P1 F1 90.6(9) ?
F6 P1 F1 178.3(8) ?
F2 P1 F1 91.0(6) ?
F4 P1 F5 90.3(7) ?
F3 P1 F5 88.8(7) ?
F6 P1 F5 92.4(7) ?
F2 P1 F5 178.2(7) ?
F1 P1 F5 88.3(6) ?
F15 P2 F16 93.4(7) ?
F15 P2 F14 92.3(7) ?
F16 P2 F14 90.4(6) ?
F15 P2 F13 93.2(7) ?
F16 P2 F13 92.2(6) ?
F14 P2 F13 173.8(8) ?
F15 P2 F12 176.8(8) ?
F16 P2 F12 89.8(7) ?
F14 P2 F12 87.3(6) ?
F13 P2 F12 87.1(7) ?
F15 P2 F11 87.3(7) ?
F16 P2 F11 179.2(7) ?
F14 P2 F11 89.1(5) ?
F13 P2 F11 88.2(6) ?
F12 P2 F11 89.5(7) ?
O1S' N1S O2S' 129(4) ?
O2S N1S O1S 125(3) ?
O2S N1S C1S 117.4(17) ?
O1S N1S C1S 117.4(18) ?
O1S' N1S C1S' 116(2) ?

loop_
_geom_bond_atom_site_label_1
_geom_bond_atom_site_label_2
_geom_bond_site_symmetry_2
_geom_bond_distance
_geom_bond_publ_flag
Pd N22 . 2.045(10) no
Pd N11 . 2.047(11) no
Pd S7 . 2.274(3) no
Pd S4 . 2.284(3) no
Pd S1 . 2.898(3) no
S1 C2 . 1.813(12) no
S1 C9 . 1.822(13) no
C2 C3 . 1.524(18) ?
C3 S4 . 1.817(13) ?
S4 C5 . 1.803(14) no
C5 C6 . 1.525(18) ?
C6 S7 . 1.816(12) no
S7 C8 . 1.790(12) no
C8 C9 . 1.506(18) ?
N11 C24 . 1.345(16) ?
N11 C12 . 1.356(17) ?
C12 C13 . 1.39(2) ?
C13 C14 . 1.33(2) ?
C14 C15 . 1.38(2) ?
C15 C16 . 1.417(19) ?
C15 C24 . 1.421(18) ?
C16 C17 . 1.33(2) ?
C17 N1 . 1.459(17) ?
C17 C18 . 1.466(19) ?
C18 C19 . 1.380(19) ?
C18 C23 . 1.423(17) ?
C19 C20 . 1.39(2) ?
C20 C21 . 1.412(18) ?
C21 N22 . 1.321(17) ?
N22 C23 . 1.394(16) ?
C23 C24 . 1.394(18) ?
N1 O1 . 1.216(16) ?
N1 O2 . 1.248(17) ?
P1 F4 . 1.527(11) ?
P1 F3 . 1.552(11) ?
P1 F6 . 1.566(11) ?
P1 F2 . 1.580(10) ?
P1 F1 . 1.580(11) ?
P1 F5 . 1.589(10) ?
P2 F15 . 1.549(12) ?
P2 F16 . 1.555(10) ?
P2 F14 . 1.569(9) ?
P2 F13 . 1.589(11) ?
P2 F12 . 1.599(13) ?
P2 F11 . 1.601(10) ?
N1S O1S' . 1.221(10) ?
N1S O2S . 1.232(10) ?
N1S O2S' . 1.236(10) ?
N1S O1S . 1.239(10) ?
N1S C1S . 1.470(18) ?
N1S C1S' . 1.501(18) ?

loop_
_geom_torsion_atom_site_label_1
_geom_torsion_atom_site_label_2
_geom_torsion_atom_site_label_3
_geom_torsion_atom_site_label_4
_geom_torsion
_geom_torsion_publ_flag
C9 S1 C2 C3 123.2(10) ?
S1 C2 C3 S4 -57.9(13) ?
C2 C3 S4 C5 -60.1(11) ?
C3 S4 C5 C6 134.8(10) no
S4 C5 C6 S7 -49.2(13) no
C5 C6 S7 C8 -63.9(12) no
C6 S7 C8 C9 137.0(10) no
S7 C8 C9 S1 -55.0(13) no
C2 S1 C9 C8 -54.5(11) no
C24 N11 C12 C13 1(2) ?
N11 C12 C13 C14 -1(3) ?
C12 C13 C14 C15 0(3) ?
C13 C14 C15 C16 -178.2(16) ?
C13 C14 C15 C24 -1(2) ?
C14 C15 C16 C17 177.4(15) ?
C24 C15 C16 C17 0(2) ?
C15 C16 C17 N1 179.3(13) ?
C15 C16 C17 C18 2(2) ?
C16 C17 C18 C19 -178.9(14) ?
N1 C17 C18 C19 4(2) ?
C16 C17 C18 C23 -1.7(19) ?
N1 C17 C18 C23 -178.9(12) ?
C23 C18 C19 C20 1.8(19) ?
C17 C18 C19 C20 178.9(13) ?
C18 C19 C20 C21 -1(2) ?
C19 C20 C21 N22 -2(2) ?
C20 C21 N22 C23 4.2(18) ?
C21 N22 C23 C24 179.6(11) ?
C21 N22 C23 C18 -3.6(17) ?
C19 C18 C23 C24 177.1(12) ?
C17 C18 C23 C24 -0.3(17) ?
C19 C18 C23 N22 0.5(17) ?
C17 C18 C23 N22 -176.9(11) ?
C12 N11 C24 C23 179.4(12) ?
C12 N11 C24 C15 -1.5(19) ?
N22 C23 C24 N11 -2.0(17) ?
C18 C23 C24 N11 -178.7(11) ?
N22 C23 C24 C15 178.9(11) ?
C18 C23 C24 C15 2.2(19) ?
C14 C15 C24 N11 1(2) ?
C16 C15 C24 N11 179.0(12) ?
C14 C15 C24 C23 -179.7(13) ?
C16 C15 C24 C23 -2.0(19) ?
C16 C17 N1 O1 25(2) ?
C18 C17 N1 O1 -158.0(13) ?
C16 C17 N1 O2 -154.3(14) ?
C18 C17 N1 O2 23(2) ?
